data_4312924
loop_
_publ_author_name
'Yu-Bin Dong'
'Jian-Ping Ma'
'Ru-Qi Huang'
'Mark D. Smith'
'Hans-Conrad zur Loye'

_publ_section_title
;
 Synthesis and Characterization of New Coordination Polymers Generated
 from Oxadiazole-Containing Organic Ligands and Inorganic Silver(I) Salts
;
_journal_name_full 'Inorganic Chemistry'
_journal_page_first 294
_journal_page_last 300
_journal_paper_doi 10.1021/ic0204225
_journal_volume 42
_journal_year 2003
_chemical_formula_sum 'C15 H12 Ag F3 N4 O4 S'
_chemical_formula_weight 509.22
_chemical_name_systematic
;
  ?
;
_space_group_IT_number 58
_symmetry_cell_setting orthorhombic
_symmetry_space_group_name_Hall '-P 2 2n'
_symmetry_space_group_name_H-M 'P n n m'
_atom_sites_solution_hydrogens geom
_atom_sites_solution_primary direct
_atom_sites_solution_secondary difmap
_audit_creation_method SHELXL-97
_cell_angle_alpha 90.00
_cell_angle_beta 90.00
_cell_angle_gamma 90.00
_cell_formula_units_Z 4
_cell_length_a 7.9341(4)
_cell_length_b 11.5500(5)
_cell_length_c 18.1157(8)
_cell_measurement_reflns_used 7187
_cell_measurement_temperature 150.0(2)
_cell_measurement_theta_max 26.395
_cell_measurement_theta_min 2.802
_cell_volume 1660.10(13)
_computing_cell_refinement 'SAINT+ NT V6.02a (Bruker, 1998)'
_computing_data_collection 'SMART NT V5.625 (Bruker, 1998)'
_computing_data_reduction 'SAINT+ NT V6.02a'
_computing_molecular_graphics 'SHELXTL V5.1 (Sheldrick, 1997)'
_computing_publication_material 'SHELXTL V5.1'
_computing_structure_refinement 'SHELXL-97 (Sheldrick, 1997)'
_computing_structure_solution 'SHELXS-97 (Sheldrick, 1990)'
_diffrn_ambient_temperature 150.0(2)
_diffrn_measured_fraction_theta_full 0.999
_diffrn_measured_fraction_theta_max 0.999
_diffrn_measurement_device_type 'Bruker SMART APEX CCD diffractometer'
_diffrn_measurement_method 'omega scans'
_diffrn_radiation_monochromator graphite
_diffrn_radiation_source 'fine-focus sealed tube'
_diffrn_radiation_type MoK\a
_diffrn_radiation_wavelength 0.71073
_diffrn_reflns_av_R_equivalents 0.0343
_diffrn_reflns_av_sigmaI/netI 0.0235
_diffrn_reflns_limit_h_max 9
_diffrn_reflns_limit_h_min -8
_diffrn_reflns_limit_k_max 14
_diffrn_reflns_limit_k_min -13
_diffrn_reflns_limit_l_max 22
_diffrn_reflns_limit_l_min -22
_diffrn_reflns_number 10514
_diffrn_reflns_theta_full 26.39
_diffrn_reflns_theta_max 26.39
_diffrn_reflns_theta_min 2.09
_diffrn_standards_decay_% <1
_exptl_absorpt_coefficient_mu 1.406
_exptl_absorpt_correction_T_max 0.7191
_exptl_absorpt_correction_T_min 0.4987
_exptl_absorpt_correction_type multi-scan
_exptl_absorpt_process_details '(SADABS, Bruker, 1998)'
_exptl_crystal_colour brown
_exptl_crystal_density_diffrn 2.037
_exptl_crystal_density_method 'not measured'
_exptl_crystal_description tablet
_exptl_crystal_F_000 1008
_exptl_crystal_size_max 0.48
_exptl_crystal_size_mid 0.32
_exptl_crystal_size_min 0.12
_refine_diff_density_max 1.462
_refine_diff_density_min -1.206
_refine_diff_density_rms 0.098
_refine_ls_extinction_coef 0.0021(4)
_refine_ls_extinction_expression Fc^*^=kFc[1+0.001xFc^2^\l^3^/sin(2\q)]^-1/4^
_refine_ls_extinction_method SHELXL
_refine_ls_goodness_of_fit_ref 1.080
_refine_ls_hydrogen_treatment mixed
_refine_ls_matrix_type full
_refine_ls_number_parameters 144
_refine_ls_number_reflns 1766
_refine_ls_number_restraints 0
_refine_ls_restrained_S_all 1.080
_refine_ls_R_factor_all 0.0473
_refine_ls_R_factor_gt 0.0426
_refine_ls_shift/su_max 0.000
_refine_ls_shift/su_mean 0.000
_refine_ls_structure_factor_coef Fsqd
_refine_ls_weighting_details 'calc w=1/[\s^2^(Fo^2^)+(0.0358P)^2^+5.5600P] where P=(Fo^2^+2Fc^2^)/3'
_refine_ls_weighting_scheme calc
_refine_ls_wR_factor_gt 0.0954
_refine_ls_wR_factor_ref 0.0978
_reflns_number_gt 1588
_reflns_number_total 1766
_reflns_threshold_expression >2sigma(I)
_cod_data_source_file ic0204225_4.cif
_cod_data_source_block compound4
_cod_database_code 4312924

loop_
_symmetry_equiv_pos_as_xyz
'x, y, z'
'-x, -y, z'
'-x+1/2, y+1/2, -z+1/2'
'x+1/2, -y+1/2, -z+1/2'
'-x, -y, -z'
'x, y, -z'
'x-1/2, -y-1/2, z-1/2'
'-x-1/2, y-1/2, z-1/2'

loop_
_atom_site_label
_atom_site_type_symbol
_atom_site_fract_x
_atom_site_fract_y
_atom_site_fract_z
_atom_site_U_iso_or_equiv
_atom_site_adp_type
_atom_site_occupancy
_atom_site_symmetry_multiplicity
_atom_site_calc_flag
_atom_site_refinement_flags
_atom_site_disorder_assembly
_atom_site_disorder_group
Ag Ag 0.0000 0.0000 0.40102(2) 0.0424(2) Uani 1 2 d S . .
C1 C 0.1950(5) 0.4275(3) 0.23157(19) 0.0252(8) Uani 1 1 d . . .
C2 C 0.1126(5) 0.3211(3) 0.2360(2) 0.0288(8) Uani 1 1 d . . .
H2 H 0.0752 0.2838 0.1922 0.035 Uiso 1 1 calc R . .
C3 C 0.0852(5) 0.2696(3) 0.30375(19) 0.0260(8) Uani 1 1 d . . .
H3 H 0.0270 0.1978 0.3063 0.031 Uiso 1 1 calc R . .
C4 C 0.1416(4) 0.3214(3) 0.36792(19) 0.0228(7) Uani 1 1 d . . .
C5 C 0.2251(5) 0.4276(3) 0.3634(2) 0.0313(9) Uani 1 1 d . . .
H5 H 0.2644 0.4641 0.4071 0.038 Uiso 1 1 calc R . .
C6 C 0.2509(5) 0.4800(3) 0.2959(2) 0.0320(9) Uani 1 1 d . . .
H6 H 0.3074 0.5524 0.2935 0.038 Uiso 1 1 calc R . .
C7 C 0.1152(4) 0.2707(3) 0.44081(19) 0.0213(7) Uani 1 1 d . . .
O1 O 0.1500(4) 0.3390(3) 0.5000 0.0229(7) Uani 1 2 d S . .
N1 N 0.2265(5) 0.4823(3) 0.16309(19) 0.0319(8) Uani 1 1 d . . .
H1N H 0.210(6) 0.550(4) 0.167(2) 0.035(13) Uiso 1 1 d . . .
H2N H 0.183(6) 0.455(4) 0.132(3) 0.034(14) Uiso 1 1 d . . .
N2 N 0.0618(4) 0.1696(3) 0.46096(15) 0.0202(6) Uani 1 1 d . . .
S S 0.04587(16) 0.33443(11) 0.0000 0.0232(3) Uani 1 2 d S . .
O11 O -0.0498(4) 0.3317(3) 0.06719(15) 0.0346(7) Uani 1 1 d . . .
O12 O 0.1856(5) 0.4149(3) 0.0000 0.0293(8) Uani 1 2 d S . .
C11 C 0.1480(8) 0.1942(5) 0.0000 0.0406(15) Uani 1 2 d S . .
F1 F 0.2458(4) 0.1812(2) 0.0594(2) 0.0672(10) Uani 1 1 d . . .
F2 F 0.0373(5) 0.1087(3) 0.0000 0.0580(12) Uani 1 2 d S . .

loop_
_atom_site_aniso_label
_atom_site_aniso_U_11
_atom_site_aniso_U_22
_atom_site_aniso_U_33
_atom_site_aniso_U_23
_atom_site_aniso_U_13
_atom_site_aniso_U_12
Ag 0.0762(4) 0.0233(3) 0.0277(3) 0.000 0.000 -0.0155(2)
C1 0.0303(19) 0.0247(18) 0.0206(16) 0.0030(15) 0.0013(14) 0.0040(15)
C2 0.040(2) 0.0253(19) 0.0212(17) -0.0032(15) -0.0038(16) -0.0004(16)
C3 0.036(2) 0.0180(18) 0.0242(18) 0.0004(14) -0.0026(15) -0.0012(15)
C4 0.0267(18) 0.0207(17) 0.0211(17) 0.0020(14) 0.0009(14) 0.0005(14)
C5 0.045(2) 0.0260(19) 0.0224(18) -0.0022(15) -0.0060(16) -0.0098(17)
C6 0.045(2) 0.024(2) 0.0271(18) 0.0018(15) 0.0013(18) -0.0100(17)
C7 0.0237(17) 0.0183(17) 0.0218(17) -0.0014(14) -0.0012(13) 0.0014(14)
O1 0.0322(19) 0.0185(17) 0.0181(16) 0.000 0.000 -0.0035(15)
N1 0.050(2) 0.025(2) 0.0211(16) 0.0025(14) -0.0027(16) -0.0021(16)
N2 0.0233(14) 0.0191(15) 0.0182(14) -0.0007(12) 0.0009(11) -0.0009(12)
S 0.0252(6) 0.0203(6) 0.0241(6) 0.000 0.000 0.0008(5)
O11 0.0363(15) 0.0416(17) 0.0258(14) 0.0024(13) 0.0021(11) 0.0013(13)
O12 0.032(2) 0.0220(18) 0.034(2) 0.000 0.000 -0.0014(16)
C11 0.030(3) 0.022(3) 0.069(4) 0.000 0.000 -0.002(2)
F1 0.0458(16) 0.0369(15) 0.119(3) 0.0316(17) -0.0283(18) -0.0011(13)
F2 0.037(2) 0.0204(18) 0.117(4) 0.000 0.000 -0.0080(15)

loop_
_atom_type_symbol
_atom_type_description
_atom_type_scat_dispersion_real
_atom_type_scat_dispersion_imag
_atom_type_scat_source
C C 0.0033 0.0016 'International Tables Vol C Tables 4.2.6.8 and 6.1.1.4'
H H 0.0000 0.0000 'International Tables Vol C Tables 4.2.6.8 and 6.1.1.4'
N N 0.0061 0.0033 'International Tables Vol C Tables 4.2.6.8 and 6.1.1.4'
O O 0.0106 0.0060 'International Tables Vol C Tables 4.2.6.8 and 6.1.1.4'
F F 0.0171 0.0103 'International Tables Vol C Tables 4.2.6.8 and 6.1.1.4'
S S 0.1246 0.1234 'International Tables Vol C Tables 4.2.6.8 and 6.1.1.4'
Ag Ag -0.8971 1.1015 'International Tables Vol C Tables 4.2.6.8 and 6.1.1.4'

loop_
_geom_angle_atom_site_label_1
_geom_angle_atom_site_label_2
_geom_angle_atom_site_label_3
_geom_angle
_geom_angle_site_symmetry_1
_geom_angle_site_symmetry_3
_geom_angle_publ_flag
N2 Ag N2 123.47(14) . 2 ?
N2 Ag N1 96.05(11) . 3_545 ?
N2 Ag N1 109.88(12) 2 3_545 ?
N2 Ag N1 109.88(12) . 4_455 ?
N2 Ag N1 96.05(11) 2 4_455 ?
N1 Ag N1 123.89(18) 3_545 4_455 ?
N2 Ag Ag 61.74(7) . 5_556 ?
N2 Ag Ag 61.74(7) 2 5_556 ?
N1 Ag Ag 118.05(9) 3_545 5_556 ?
N1 Ag Ag 118.05(9) 4_455 5_556 ?
C6 C1 C2 119.1(3) . . ?
C6 C1 N1 119.0(3) . . ?
C2 C1 N1 121.9(3) . . ?
C3 C2 C1 120.3(3) . . ?
C2 C3 C4 120.7(3) . . ?
C3 C4 C5 118.9(3) . . ?
C3 C4 C7 122.8(3) . . ?
C5 C4 C7 118.3(3) . . ?
C6 C5 C4 120.5(3) . . ?
C5 C6 C1 120.4(3) . . ?
N2 C7 O1 111.5(3) . . ?
N2 C7 C4 131.6(3) . . ?
O1 C7 C4 116.9(3) . . ?
C7 O1 C7 104.2(4) . 6_556 ?
C1 N1 Ag 127.2(3) . 3 ?
C7 N2 N2 106.38(19) . 6_556 ?
C7 N2 Ag 135.0(2) . . ?
N2 N2 Ag 118.26(7) 6_556 . ?
O11 S O11 116.0(2) 6 . ?
O11 S O12 114.80(14) 6 . ?
O11 S O12 114.80(14) . . ?
O11 S C11 102.54(16) 6 . ?
O11 S C11 102.54(16) . . ?
O12 S C11 103.4(3) . . ?
F2 C11 F1 107.6(3) . . ?
F2 C11 F1 107.6(3) . 6 ?
F1 C11 F1 107.3(5) . 6 ?
F2 C11 S 111.8(4) . . ?
F1 C11 S 111.2(3) . . ?
F1 C11 S 111.2(3) 6 . ?

loop_
_geom_bond_atom_site_label_1
_geom_bond_atom_site_label_2
_geom_bond_distance
_geom_bond_site_symmetry_2
_geom_bond_publ_flag
Ag N2 2.293(3) . ?
Ag N2 2.293(3) 2 ?
Ag N1 2.470(4) 3_545 ?
Ag N1 2.470(4) 4_455 ?
Ag Ag 3.5863(9) 5_556 ?
C1 C6 1.386(5) . ?
C1 C2 1.395(5) . ?
C1 N1 1.415(5) . ?
C2 C3 1.381(5) . ?
C3 C4 1.382(5) . ?
C4 C5 1.397(5) . ?
C4 C7 1.459(5) . ?
C5 C6 1.379(5) . ?
C7 N2 1.295(4) . ?
C7 O1 1.359(4) . ?
O1 C7 1.359(4) 6_556 ?
N1 Ag 2.470(4) 3 ?
N2 N2 1.415(5) 6_556 ?
S O11 1.435(3) 6 ?
S O11 1.435(3) . ?
S O12 1.447(4) . ?
S C11 1.811(6) . ?
C11 F2 1.321(7) . ?
C11 F1 1.335(5) . ?
C11 F1 1.335(5) 6 ?

loop_
_geom_hbond_atom_site_label_D
_geom_hbond_atom_site_label_H
_geom_hbond_atom_site_label_A
_geom_hbond_distance_DH
_geom_hbond_distance_HA
_geom_hbond_distance_DA
_geom_hbond_angle_DHA
_geom_hbond_site_symmetry_A
N1 H1N O11 0.79(5) 2.60(5) 3.098(5) 122(4) 2_565
N1 H2N O12 0.73(5) 2.44(5) 3.073(4) 146(5) .
N1 H2N O11 0.73(5) 2.61(5) 3.294(5) 156(5) .
N1 H2N S 0.73(5) 2.98(5) 3.702(4) 173(5) .

loop_
_geom_torsion_atom_site_label_1
_geom_torsion_atom_site_label_2
_geom_torsion_atom_site_label_3
_geom_torsion_atom_site_label_4
_geom_torsion
_geom_torsion_site_symmetry_1
_geom_torsion_site_symmetry_2
_geom_torsion_site_symmetry_3
_geom_torsion_site_symmetry_4
_geom_torsion_publ_flag
C6 C1 C2 C3 0.9(6) . . . . ?
N1 C1 C2 C3 179.4(4) . . . . ?
C1 C2 C3 C4 -1.3(6) . . . . ?
C2 C3 C4 C5 0.8(6) . . . . ?
C2 C3 C4 C7 179.7(4) . . . . ?
C3 C4 C5 C6 0.0(6) . . . . ?
C7 C4 C5 C6 -179.0(4) . . . . ?
C4 C5 C6 C1 -0.3(7) . . . . ?
C2 C1 C6 C5 -0.2(6) . . . . ?
N1 C1 C6 C5 -178.7(4) . . . . ?
C3 C4 C7 N2 10.6(6) . . . . ?
C5 C4 C7 N2 -170.5(4) . . . . ?
C3 C4 C7 O1 -168.8(4) . . . . ?
C5 C4 C7 O1 10.1(5) . . . . ?
N2 C7 O1 C7 0.7(5) . . . 6_556 ?
C4 C7 O1 C7 -179.8(2) . . . 6_556 ?
C6 C1 N1 Ag 72.0(5) . . . 3 ?
C2 C1 N1 Ag -106.5(4) . . . 3 ?
O1 C7 N2 N2 -0.4(3) . . . 6_556 ?
C4 C7 N2 N2 -179.9(3) . . . 6_556 ?
O1 C7 N2 Ag -173.1(3) . . . . ?
C4 C7 N2 Ag 7.5(6) . . . . ?
N2 Ag N2 C7 172.0(4) 2 . . . ?
N1 Ag N2 C7 53.3(3) 3_545 . . . ?
N1 Ag N2 C7 -76.1(4) 4_455 . . . ?
Ag Ag N2 C7 172.0(4) 5_556 . . . ?
N2 Ag N2 N2 0.0 2 . . 6_556 ?
N1 Ag N2 N2 -118.68(10) 3_545 . . 6_556 ?
N1 Ag N2 N2 111.92(10) 4_455 . . 6_556 ?
Ag Ag N2 N2 0.0 5_556 . . 6_556 ?
O11 S C11 F2 -60.34(13) 6 . . . ?
O11 S C11 F2 60.34(13) . . . . ?
O12 S C11 F2 180.0 . . . . ?
O11 S C11 F1 179.4(3) 6 . . . ?
O11 S C11 F1 -59.9(4) . . . . ?
O12 S C11 F1 59.8(3) . . . . ?
O11 S C11 F1 59.9(4) 6 . . 6 ?
O11 S C11 F1 -179.4(3) . . . 6 ?
O12 S C11 F1 -59.8(3) . . . 6 ?
